data_4037692
loop_
_publ_author_name
'Bolte, Benoit'
'Bryan, Christopher S.'
'Sharp, Phillip P.'
'Sayyahi, Soheil'
'Rihouey, Charly'
'Kendrick, Amy'
'Lan, Ping'
'Banwell, Martin G.'
'Jackson, Colin J.'
'Fraser, Nicholas J.'
'Willis, Anthony C.'
'Ward, James S.'

_publ_section_title
;
 Total Syntheses of the 3H-Pyrrolo[2,3-c]quinolone-containing Alkaloids
 Marinoquinolines A-F, K and Aplidiopsamine A Using a Palladium-catalysed
 Ullmann Cross-coupling/Reductive Cyclization Pathway.
;
_journal_name_full 'The Journal of organic chemistry'
_journal_paper_doi 10.1021/acs.joc.9b02725
_journal_year 2019
_chemical_compound_source local
_chemical_formula_moiety 'C18 H13 Br N2 O2 S'
_chemical_formula_sum 'C18 H13 Br N2 O2 S'
_chemical_formula_weight 401.28
_space_group_IT_number 14
_space_group_name_Hall '-P 2ybc'
_space_group_name_H-M_alt 'P 1 21/c 1'
_symmetry_cell_setting monoclinic
_symmetry_space_group_name_Hall '-P 2ybc'
_symmetry_space_group_name_H-M 'P 1 21/c 1'
_atom_sites_solution_hydrogens difmap
_atom_sites_solution_primary direct
_audit_creation_date 14-05-26
_audit_creation_method CRYSTALS_ver_14.40
_audit_update_record
;
2014-05-26 - C18 H13 Br N2 O2 S
            by Anthony C. Willis
            for Benoit Bolte and Martin Banwell


2014-05-26 - passes checkcif tests

;
_cell_angle_alpha 90
_cell_angle_beta 90.310(3)
_cell_angle_gamma 90
_cell_formula_units_Z 4
_cell_length_a 15.3482(6)
_cell_length_b 5.9203(2)
_cell_length_c 17.8258(7)
_cell_measurement_reflns_used 4546
_cell_measurement_temperature 150
_cell_measurement_theta_max 28
_cell_measurement_theta_min 4
_cell_volume 1619.73(11)
_computing_cell_refinement
;
CrysAlisPro

;
_computing_data_collection
;
CrysAlisPro, Agilent Technologies,
Version 1.171.37.21t (release 24-10-2013 CrysAlis171 .NET)
(compiled Oct 24 2013,16:12:21)
;
_computing_data_reduction
;
CrysAlisPro

;
_computing_molecular_graphics PLATON
_computing_publication_material 'CRYSTALS (Betteridge et al., 2003)'
_computing_structure_refinement 'CRYSTALS (Betteridge et al., 2003)'
_computing_structure_solution 'SIR92 (Altomare et al., 1994)'
_diffrn_ambient_temperature 150
_diffrn_measured_fraction_theta_full 0.979
_diffrn_measured_fraction_theta_max 0.904
_diffrn_measurement_device Area
_diffrn_measurement_device_type 'SuperNova, Dual, Cu at zero, Sapphire3'
_diffrn_measurement_method \w
_diffrn_radiation_monochromator mirror
_diffrn_radiation_type 'Mo K\a'
_diffrn_radiation_wavelength 0.71070
_diffrn_reflns_av_R_equivalents 0.040
_diffrn_reflns_limit_h_max 20
_diffrn_reflns_limit_h_min -19
_diffrn_reflns_limit_k_max 7
_diffrn_reflns_limit_k_min -7
_diffrn_reflns_limit_l_max 22
_diffrn_reflns_limit_l_min -9
_diffrn_reflns_number 10518
_diffrn_reflns_theta_full 25.041
_diffrn_reflns_theta_max 28.456
_diffrn_reflns_theta_min 3.494
_diffrn_standards_number 0
_exptl_absorpt_coefficient_mu 2.680
_exptl_absorpt_correction_T_max 0.74
_exptl_absorpt_correction_T_min 0.64
_exptl_absorpt_correction_type multi-scan
_exptl_absorpt_process_details
;
CrysAlisPro, Agilent Technologies,
Version 1.171.37.21t (release 24-10-2013 CrysAlis171 .NET)
(compiled Oct 24 2013,16:12:21)
Empirical absorption correction using spherical harmonics,
 implemented in SCALE3 ABSPACK scaling algorithm.
;
_exptl_crystal_colour colourless
_exptl_crystal_density_diffrn 1.645
_exptl_crystal_density_method 'not measured'
_exptl_crystal_description plate
_exptl_crystal_F_000 808
_exptl_crystal_size_max 0.396
_exptl_crystal_size_mid 0.292
_exptl_crystal_size_min 0.112
_refine_diff_density_max 0.64
_refine_diff_density_min -0.48
_refine_ls_extinction_method None
_refine_ls_goodness_of_fit_ref 1.0073
_refine_ls_hydrogen_treatment constr
_refine_ls_matrix_type full
_refine_ls_number_parameters 217
_refine_ls_number_reflns 3688
_refine_ls_number_restraints 0
_refine_ls_R_factor_all 0.0406
_refine_ls_R_factor_gt 0.0341
_refine_ls_shift/su_max 0.0014863
_refine_ls_shift/su_mean 0.0001097
_refine_ls_structure_factor_coef Fsqd
_refine_ls_weighting_details
;
 Method= Modified Sheldrick 
 w=1/[\s^2^(F^2^) + ( 0.05P)^2^ + 1.09P] 
 ,where P=(max(Fo^2^,0) + 2Fc^2^)/3 
;
_refine_ls_weighting_scheme calc
_refine_ls_wR_factor_all 0.0911
_refine_ls_wR_factor_gt 0.0871
_refine_ls_wR_factor_ref 0.0911
_reflns_limit_h_max 20
_reflns_limit_h_min -19
_reflns_limit_k_max 7
_reflns_limit_k_min 0
_reflns_limit_l_max 22
_reflns_limit_l_min 0
_reflns_number_gt 3253
_reflns_number_total 3688
_reflns_threshold_expression I>2.0\s(I)
_oxford_diffrn_Wilson_B_factor 1.72
_oxford_diffrn_Wilson_scale 0.07
_oxford_refine_ls_r_factor_ref 0.0406
_oxford_refine_ls_scale 3.89(5)
_oxford_reflns_number_all 3688
_oxford_reflns_threshold_expression_ref I>-10.0\s(I)
_oxford_structure_analysis_title 'Z:\SN_ban1410\Tony_ban1410.cif At 17:45 on 2'
_cod_data_source_file jo9b02725_si_013.cif
_cod_data_source_block ban1410SN
_cod_original_sg_symbol_Hall '-P 2ybc '
_cod_original_sg_symbol_H-M 'P 1 21/c 1 '
_cod_database_code 4037692

loop_
_symmetry_equiv_pos_as_xyz
x,y,z
-x,-y,-z
-x,y+1/2,-z+1/2
x,-y+1/2,z+1/2

loop_
_atom_site_label
_atom_site_type_symbol
_atom_site_fract_x
_atom_site_fract_y
_atom_site_fract_z
_atom_site_U_iso_or_equiv
_atom_site_occupancy
_atom_site_adp_type
_atom_site_refinement_flags_posn
N1 N 0.57340(12) 0.7041(3) 0.57736(11) 0.0179 1.0000 Uani .
C2 C 0.49921(15) 0.8345(4) 0.58347(12) 0.0170 1.0000 Uani .
C3 C 0.42375(15) 0.7682(4) 0.54331(13) 0.0212 1.0000 Uani .
C4 C 0.35131(16) 0.9029(4) 0.54517(14) 0.0242 1.0000 Uani .
C5 C 0.35067(17) 1.1074(4) 0.58525(14) 0.0243 1.0000 Uani .
C6 C 0.42296(15) 1.1736(4) 0.62542(13) 0.0199 1.0000 Uani .
C7 C 0.49804(15) 1.0370(4) 0.62596(12) 0.0169 1.0000 Uani .
C8 C 0.57422(15) 1.0840(4) 0.66957(12) 0.0170 1.0000 Uani .
C9 C 0.64572(15) 0.9393(4) 0.66696(12) 0.0160 1.0000 Uani .
C10 C 0.64281(15) 0.7587(4) 0.61454(13) 0.0173 1.0000 Uani .
C11 C 0.59320(16) 1.2590(4) 0.72223(13) 0.0207 1.0000 Uani .
C12 C 0.67242(16) 1.2175(4) 0.75154(14) 0.0226 1.0000 Uani .
N13 N 0.70766(13) 1.0214(3) 0.71940(11) 0.0191 1.0000 Uani .
S14 S 0.79629(4) 0.89975(10) 0.75800(3) 0.0200 1.0000 Uani .
O15 O 0.80982(12) 1.0219(3) 0.82660(10) 0.0278 1.0000 Uani .
O16 O 0.78327(12) 0.6613(3) 0.76022(10) 0.0286 1.0000 Uani .
C17 C 0.88206(15) 0.9630(4) 0.69631(13) 0.0184 1.0000 Uani .
C18 C 0.88791(17) 1.1746(4) 0.66392(15) 0.0269 1.0000 Uani .
C19 C 0.95860(18) 1.2236(5) 0.61861(16) 0.0303 1.0000 Uani .
C20 C 1.02451(17) 1.0682(5) 0.60744(15) 0.0296 1.0000 Uani .
C21 C 1.01831(18) 0.8601(5) 0.64304(16) 0.0330 1.0000 Uani .
C22 C 0.94727(17) 0.8058(5) 0.68726(15) 0.0283 1.0000 Uani .
C23 C 1.1006(2) 1.1237(7) 0.55752(18) 0.0477 1.0000 Uani .
Br24 Br 0.744856(16) 0.59573(4) 0.586522(14) 0.0251 1.0000 Uani .
H31 H 0.4233 0.6334 0.5155 0.0250 1.0000 Uiso R
H41 H 0.3022 0.8603 0.5183 0.0295 1.0000 Uiso R
H51 H 0.3020 1.1961 0.5846 0.0287 1.0000 Uiso R
H61 H 0.4226 1.3069 0.6521 0.0244 1.0000 Uiso R
H111 H 0.5583 1.3818 0.7348 0.0260 1.0000 Uiso R
H121 H 0.7027 1.2983 0.7884 0.0270 1.0000 Uiso R
H181 H 0.8455 1.2822 0.6727 0.0325 1.0000 Uiso R
H191 H 0.9617 1.3654 0.5952 0.0358 1.0000 Uiso R
H211 H 1.0616 0.7554 0.6361 0.0401 1.0000 Uiso R
H221 H 0.9429 0.6667 0.7108 0.0337 1.0000 Uiso R
H231 H 1.1436 1.0094 0.5627 0.0725 1.0000 Uiso R
H232 H 1.1260 1.2637 0.5711 0.0721 1.0000 Uiso R
H233 H 1.0818 1.1279 0.5061 0.0730 1.0000 Uiso R

loop_
_atom_site_aniso_label
_atom_site_aniso_U_11
_atom_site_aniso_U_22
_atom_site_aniso_U_33
_atom_site_aniso_U_23
_atom_site_aniso_U_13
_atom_site_aniso_U_12
N1 0.0192(10) 0.0187(10) 0.0158(10) -0.0007(8) -0.0015(7) 0.0011(8)
C2 0.0200(11) 0.0188(11) 0.0123(10) 0.0016(9) 0.0011(8) -0.0006(9)
C3 0.0225(12) 0.0234(12) 0.0178(12) 0.0001(10) -0.0008(9) -0.0028(10)
C4 0.0198(12) 0.0340(14) 0.0189(12) 0.0033(10) -0.0021(9) -0.0040(10)
C5 0.0206(12) 0.0323(14) 0.0200(12) 0.0043(11) 0.0028(9) 0.0087(10)
C6 0.0231(12) 0.0203(12) 0.0163(11) -0.0005(9) 0.0046(9) 0.0032(10)
C7 0.0193(11) 0.0190(11) 0.0123(11) 0.0011(9) 0.0021(8) -0.0007(9)
C8 0.0206(12) 0.0187(11) 0.0116(10) 0.0010(9) 0.0045(8) -0.0013(9)
C9 0.0186(11) 0.0177(11) 0.0118(10) 0.0009(9) 0.0005(8) -0.0034(9)
C10 0.0184(11) 0.0182(11) 0.0153(11) -0.0004(9) 0.0020(8) 0.0025(9)
C11 0.0226(12) 0.0191(11) 0.0205(12) -0.0042(10) 0.0055(9) -0.0034(9)
C12 0.0245(12) 0.0232(12) 0.0200(12) -0.0077(10) 0.0037(9) -0.0065(10)
N13 0.0173(10) 0.0214(10) 0.0186(10) -0.0047(8) -0.0005(8) -0.0041(8)
S14 0.0220(3) 0.0214(3) 0.0165(3) 0.0028(2) -0.0042(2) -0.0059(2)
O15 0.0297(10) 0.0346(10) 0.0190(9) -0.0023(8) -0.0058(7) -0.0088(8)
O16 0.0358(11) 0.0243(9) 0.0255(10) 0.0066(8) -0.0065(8) -0.0094(8)
C17 0.0170(11) 0.0205(11) 0.0177(11) 0.0002(9) -0.0032(9) -0.0024(9)
C18 0.0256(13) 0.0234(13) 0.0317(14) 0.0045(11) 0.0047(11) 0.0027(11)
C19 0.0337(15) 0.0261(13) 0.0310(15) 0.0007(12) 0.0078(11) -0.0054(12)
C20 0.0190(12) 0.0465(17) 0.0235(13) -0.0141(12) -0.0033(10) -0.0071(11)
C21 0.0199(13) 0.0438(16) 0.0352(16) -0.0085(13) -0.0064(11) 0.0137(12)
C22 0.0309(14) 0.0246(13) 0.0293(14) 0.0028(11) -0.0089(11) 0.0085(11)
C23 0.0255(16) 0.083(3) 0.0351(17) -0.0238(17) 0.0078(13) -0.0163(15)
Br24 0.02106(14) 0.03054(16) 0.02354(15) -0.00665(10) -0.00292(10) 0.00830(10)

loop_
_atom_type_symbol
_atom_type_scat_dispersion_real
_atom_type_scat_dispersion_imag
_atom_type_scat_Cromer_Mann_a1
_atom_type_scat_Cromer_Mann_b1
_atom_type_scat_Cromer_Mann_a2
_atom_type_scat_Cromer_Mann_b2
_atom_type_scat_Cromer_Mann_a3
_atom_type_scat_Cromer_Mann_b3
_atom_type_scat_Cromer_Mann_a4
_atom_type_scat_Cromer_Mann_b4
_atom_type_scat_Cromer_Mann_c
_atom_type_scat_source
C 0.0033 0.0016 2.3100 20.8439 1.0200 10.2075 1.5886 0.5687 0.8650 51.6512 0.2156 'International Tables Vol C 4.2.6.8 and 6.1.1.4'
H 0.0000 0.0000 0.4930 10.5109 0.3229 26.1257 0.1402 3.1424 0.0408 57.7998 0.0030 'International Tables Vol C 4.2.6.8 and 6.1.1.4'
Br -0.2901 2.4595 17.1789 2.1723 5.2358 16.5796 5.6377 0.2609 3.9851 41.4328 2.9557 'International Tables Vol C 4.2.6.8 and 6.1.1.4'
N 0.0061 0.0033 12.2126 0.0057 3.1322 9.8933 2.0125 28.9975 1.1663 0.5826 -11.5290 'International Tables Vol C 4.2.6.8 and 6.1.1.4'
O 0.0106 0.0060 3.0485 13.2771 2.2868 5.7011 1.5463 0.3239 0.8670 32.9089 0.2508 'International Tables Vol C 4.2.6.8 and 6.1.1.4'
S 0.1246 0.1234 6.9053 1.4679 5.2034 22.2151 1.4379 0.2536 1.5863 56.1720 0.8669 'International Tables Vol C 4.2.6.8 and 6.1.1.4'

loop_
_geom_angle_atom_site_label_1
_geom_angle_atom_site_label_2
_geom_angle_atom_site_label_3
_geom_angle
_geom_angle_publ_flag
C2 N1 C10 119.8(2) yes
N1 C2 C3 118.6(2) yes
N1 C2 C7 121.8(2) yes
C3 C2 C7 119.5(2) yes
C2 C3 C4 119.3(2) yes
C2 C3 H31 120.4 no
C4 C3 H31 120.3 no
C3 C4 C5 121.5(2) yes
C3 C4 H41 119.2 no
C5 C4 H41 119.3 no
C4 C5 C6 120.2(2) yes
C4 C5 H51 119.8 no
C6 C5 H51 120.0 no
C5 C6 C7 119.9(2) yes
C5 C6 H61 120.4 no
C7 C6 H61 119.8 no
C2 C7 C6 119.7(2) yes
C2 C7 C8 116.3(2) yes
C6 C7 C8 124.0(2) yes
C7 C8 C9 120.3(2) yes
C7 C8 C11 131.6(2) yes
C9 C8 C11 108.1(2) yes
C8 C9 C10 117.6(2) yes
C8 C9 N13 107.05(19) yes
C10 C9 N13 135.3(2) yes
C9 C10 N1 123.3(2) yes
C9 C10 Br24 121.99(17) yes
N1 C10 Br24 114.50(17) yes
C8 C11 C12 107.7(2) yes
C8 C11 H111 127.5 no
C12 C11 H111 124.8 no
C11 C12 N13 110.0(2) yes
C11 C12 H121 128.7 no
N13 C12 H121 121.2 no
C9 N13 C12 107.12(19) yes
C9 N13 S14 131.40(17) yes
C12 N13 S14 119.96(16) yes
N13 S14 O15 104.22(11) yes
N13 S14 O16 108.78(11) yes
O15 S14 O16 119.65(11) yes
N13 S14 C17 105.02(11) yes
O15 S14 C17 108.66(11) yes
O16 S14 C17 109.47(12) yes
S14 C17 C18 120.27(19) yes
S14 C17 C22 118.4(2) yes
C18 C17 C22 121.0(2) yes
C17 C18 C19 119.0(2) yes
C17 C18 H181 120.4 no
C19 C18 H181 120.5 no
C18 C19 C20 121.3(3) yes
C18 C19 H191 119.2 no
C20 C19 H191 119.4 no
C19 C20 C21 118.2(2) yes
C19 C20 C23 120.6(3) yes
C21 C20 C23 121.2(3) yes
C20 C21 C22 121.4(2) yes
C20 C21 H211 119.1 no
C22 C21 H211 119.5 no
C21 C22 C17 119.0(3) yes
C21 C22 H221 121.5 no
C17 C22 H221 119.6 no
C20 C23 H231 109.1 no
C20 C23 H232 111.0 no
H231 C23 H232 108.3 no
C20 C23 H233 109.8 no
H231 C23 H233 108.5 no
H232 C23 H233 110.0 no

loop_
_geom_bond_atom_site_label_1
_geom_bond_atom_site_label_2
_geom_bond_distance
_geom_bond_publ_flag
N1 C2 1.380(3) yes
N1 C10 1.293(3) yes
C2 C3 1.414(3) yes
C2 C7 1.418(3) yes
C3 C4 1.369(3) yes
C3 H31 0.939 no
C4 C5 1.406(4) yes
C4 H41 0.925 no
C5 C6 1.374(4) yes
C5 H51 0.913 no
C6 C7 1.408(3) yes
C6 H61 0.921 no
C7 C8 1.428(3) yes
C8 C9 1.393(3) yes
C8 C11 1.427(3) yes
C9 C10 1.421(3) yes
C9 N13 1.416(3) yes
C10 Br24 1.908(2) yes
C11 C12 1.343(3) yes
C11 H111 0.932 no
C12 N13 1.404(3) yes
C12 H121 0.935 no
N13 S14 1.683(2) yes
S14 O15 1.4349(18) yes
S14 O16 1.4261(18) yes
S14 C17 1.760(2) yes
C17 C18 1.382(4) yes
C17 C22 1.377(3) yes
C18 C19 1.387(4) yes
C18 H181 0.925 no
C19 C20 1.383(4) yes
C19 H191 0.939 no
C20 C21 1.389(4) yes
C20 C23 1.509(4) yes
C21 C22 1.387(4) yes
C21 H211 0.918 no
C22 H221 0.927 no
C23 H231 0.949 no
C23 H232 0.947 no
C23 H233 0.960 no

loop_
_geom_contact_atom_site_label_1
_geom_contact_atom_site_label_2
_geom_contact_distance
_geom_contact_site_symmetry_2
_geom_contact_publ_flag
Br24 S14 3.6305(6) . no
Br24 O16 3.1726(18) . no
Br24 N13 3.5074(19) . no
Br24 C17 3.598(2) . no
Br24 C18 3.593(3) 1_545 no
S14 Br24 3.6305(6) . no
O15 C21 3.353(3) 3_756 no
O15 C23 3.418(4) 3_746 no
O16 C12 3.134(3) 1_545 no
O16 C10 3.415(3) . no
O16 Br24 3.1726(18) . no
N1 C4 3.398(3) 2_676 no
N1 C5 3.323(3) 2_676 no
N13 Br24 3.5074(19) . no
C2 C2 3.563(3) 2_676 no
C2 C3 3.474(3) 2_676 no
C3 C2 3.474(3) 2_676 no
C3 C7 3.452(3) 2_676 no
C4 N1 3.398(3) 2_676 no
C4 C10 3.483(3) 2_676 no
C5 N1 3.323(3) 2_676 no
C7 C3 3.452(3) 2_676 no
C7 C11 3.469(3) 3_646 no
C10 C4 3.483(3) 2_676 no
C10 O16 3.415(3) . no
C11 C7 3.469(3) 3_656 no
C12 O16 3.134(3) 1_565 no
C17 Br24 3.598(2) . no
C18 Br24 3.593(3) 1_565 no
C21 O15 3.353(3) 3_746 no
C23 O15 3.418(4) 3_756 no

loop_
_geom_torsion_atom_site_label_1
_geom_torsion_atom_site_label_2
_geom_torsion_atom_site_label_3
_geom_torsion_atom_site_label_4
_geom_torsion
_geom_torsion_publ_flag
O16 S14 C17 C22 -29.4(2) no
N13 S14 C17 C22 -146.0(2) no
C17 S14 N13 C12 -106.71(19) no
C17 S14 N13 C9 89.3(2) no
O15 S14 N13 C9 -156.5(2) no
O16 S14 N13 C9 -27.8(2) no
O16 S14 C17 C18 157.1(2) no
O15 S14 N13 C12 7.5(2) no
O16 S14 N13 C12 136.18(18) no
N13 S14 C17 C18 40.4(2) no
O15 S14 C17 C18 -70.6(2) no
O15 S14 C17 C22 102.9(2) no
C2 N1 C10 C9 5.0(3) no
C2 N1 C10 Br24 -169.27(16) no
C10 N1 C2 C7 4.1(3) no
C10 N1 C2 C3 -178.8(2) no
S14 N13 C9 C8 164.42(18) no
C9 N13 C12 C11 0.2(3) no
C12 N13 C9 C8 -1.1(2) no
C12 N13 C9 C10 176.4(3) no
S14 N13 C9 C10 -18.0(4) no
S14 N13 C12 C11 -167.30(17) no
N1 C2 C7 C6 174.8(2) no
N1 C2 C7 C8 -7.6(3) no
C7 C2 C3 C4 1.1(3) no
N1 C2 C3 C4 -176.1(2) no
C3 C2 C7 C6 -2.3(3) no
C3 C2 C7 C8 175.4(2) no
C2 C3 C4 C5 0.9(4) no
C3 C4 C5 C6 -1.8(4) no
C4 C5 C6 C7 0.5(4) no
C5 C6 C7 C8 -175.9(2) no
C5 C6 C7 C2 1.5(3) no
C2 C7 C8 C11 -174.7(2) no
C6 C7 C8 C9 179.8(2) no
C2 C7 C8 C9 2.3(3) no
C6 C7 C8 C11 2.8(4) no
C11 C8 C9 N13 1.6(3) no
C11 C8 C9 C10 -176.5(2) no
C7 C8 C9 N13 -176.1(2) no
C7 C8 C9 C10 5.9(3) no
C7 C8 C11 C12 175.8(2) no
C9 C8 C11 C12 -1.5(3) no
N13 C9 C10 Br24 -13.5(4) no
C8 C9 C10 N1 -10.0(3) no
N13 C9 C10 N1 172.7(2) no
C8 C9 C10 Br24 163.86(17) no
C8 C11 C12 N13 0.8(3) no
S14 C17 C18 C19 176.7(2) no
C22 C17 C18 C19 3.3(4) no
S14 C17 C22 C21 -175.4(2) no
C18 C17 C22 C21 -1.9(4) no
C17 C18 C19 C20 -2.3(4) no
C18 C19 C20 C21 -0.1(4) no
C18 C19 C20 C23 179.6(3) no
C19 C20 C21 C22 1.5(4) no
C23 C20 C21 C22 -178.1(3) no
C20 C21 C22 C17 -0.5(4) no
